data_7025105
loop_
_publ_author_name
'Klingele, Julia'
'Kaase, Dominic'
'Hilgert, Jakob'
'Steinfeld, Gunther'
'Klingele, Marco H.'
'Lach, Jochen'

_publ_section_title
;
 Triazolopyridines as ligands: structural diversity in iron(II),
 cobalt(II), nickel(II) and copper(II) complexes of
 3-(2-pyridyl)-[1,2,4]triazolo[4,3-a]- pyridine (L&#x00B9;&#x2070;) and
 spin crossover in [Fe(II)(L&#x00B9;&#x2070;)&#x2082;(NCS)&#x2082;].
;
_journal_issue 19
_journal_name_full 'Dalton transactions (Cambridge, England : 2003)'
_journal_page_first 4495
_journal_page_last 4507
_journal_paper_doi 10.1039/b925107c
_journal_volume 39
_journal_year 2010
_chemical_formula_moiety
;
C24 H24 N8 Ni O2, 2(Cl O4)
;
_chemical_formula_sum 'C24 H24 Cl2 N8 Ni O10'
_chemical_formula_weight 714.12
_chemical_name_systematic
;
?
;
_space_group_IT_number 14
_symmetry_cell_setting monoclinic
_symmetry_space_group_name_Hall '-P 2ybc'
_symmetry_space_group_name_H-M 'P 1 21/c 1'
_atom_sites_solution_hydrogens geom
_atom_sites_solution_primary direct
_atom_sites_solution_secondary difmap
_audit_creation_method SHELXL-97
_cell_angle_alpha 90.00
_cell_angle_beta 104.35(3)
_cell_angle_gamma 90.00
_cell_formula_units_Z 2
_cell_length_a 7.9685(16)
_cell_length_b 12.135(2)
_cell_length_c 15.114(3)
_cell_measurement_reflns_used 3226
_cell_measurement_temperature 203(2)
_cell_measurement_theta_max 27.90
_cell_measurement_theta_min 3.13
_cell_volume 1415.9(5)
_computing_structure_refinement 'SHELXL-97 (Sheldrick, 1997)'
_computing_structure_solution 'SHELXS-97 (Sheldrick, 1990)'
_diffrn_ambient_temperature 203(2)
_diffrn_measured_fraction_theta_full 0.953
_diffrn_measured_fraction_theta_max 0.953
_diffrn_measurement_device_type 'Rigaku R-Axis SPIDER'
_diffrn_measurement_method '\w scans'
_diffrn_radiation_monochromator graphite
_diffrn_radiation_source 'fine-focus sealed tube'
_diffrn_radiation_type MoK\a
_diffrn_radiation_wavelength 0.71073
_diffrn_reflns_av_R_equivalents 0.0597
_diffrn_reflns_av_sigmaI/netI 0.0359
_diffrn_reflns_limit_h_max 10
_diffrn_reflns_limit_h_min -9
_diffrn_reflns_limit_k_max 15
_diffrn_reflns_limit_k_min -15
_diffrn_reflns_limit_l_max 19
_diffrn_reflns_limit_l_min -19
_diffrn_reflns_number 22784
_diffrn_reflns_theta_full 27.90
_diffrn_reflns_theta_max 27.90
_diffrn_reflns_theta_min 3.13
_exptl_absorpt_coefficient_mu 0.946
_exptl_absorpt_correction_T_max 0.9722
_exptl_absorpt_correction_T_min 0.6754
_exptl_absorpt_correction_type multi-scan
_exptl_absorpt_process_details
;
March 2001 T Higashi
;
_exptl_crystal_colour grey
_exptl_crystal_density_diffrn 1.675
_exptl_crystal_density_method 'not measured'
_exptl_crystal_description needle
_exptl_crystal_F_000 732
_exptl_crystal_size_max 0.45
_exptl_crystal_size_mid 0.05
_exptl_crystal_size_min 0.03
_refine_diff_density_max 0.387
_refine_diff_density_min -0.448
_refine_diff_density_rms 0.075
_refine_ls_extinction_method none
_refine_ls_goodness_of_fit_ref 1.089
_refine_ls_hydrogen_treatment mixed
_refine_ls_matrix_type full
_refine_ls_number_parameters 238
_refine_ls_number_reflns 3226
_refine_ls_number_restraints 0
_refine_ls_restrained_S_all 1.089
_refine_ls_R_factor_all 0.0664
_refine_ls_R_factor_gt 0.0402
_refine_ls_shift/su_max 0.000
_refine_ls_shift/su_mean 0.000
_refine_ls_structure_factor_coef Fsqd
_refine_ls_weighting_details 'calc w=1/[\s^2^(Fo^2^)+(0.0323P)^2^+1.1620P] where P=(Fo^2^+2Fc^2^)/3'
_refine_ls_weighting_scheme calc
_refine_ls_wR_factor_gt 0.0805
_refine_ls_wR_factor_ref 0.0957
_reflns_number_gt 2293
_reflns_number_total 3226
_reflns_threshold_expression >2sigma(I)
_cod_data_source_file b925107c.txt
_cod_data_source_block afp05
_cod_depositor_comments
;
The following automatic conversions were performed:

'_exptl_absorpt_correction_type' value 'Multi-Scan' changed to
'multi-scan' according to
/home/saulius/struct/CIF-dictionaries/cif_core.dic dictionary named
'cif_core.dic' version 2.4.2 from 2011-04-26.

Automatic conversion script
Id: cif_fix_values 1891 2012-01-12 08:04:46Z andrius 
;
_cod_original_sg_symbol_H-M 'P 2(1)/c'
_cod_database_code 7025105

loop_
_symmetry_equiv_pos_as_xyz
'x, y, z'
'-x, y+1/2, -z+1/2'
'-x, -y, -z'
'x, -y-1/2, z-1/2'

loop_
_atom_site_label
_atom_site_type_symbol
_atom_site_fract_x
_atom_site_fract_y
_atom_site_fract_z
_atom_site_U_iso_or_equiv
_atom_site_adp_type
_atom_site_occupancy
_atom_site_symmetry_multiplicity
_atom_site_calc_flag
_atom_site_refinement_flags
_atom_site_disorder_assembly
_atom_site_disorder_group
Ni1 Ni 0.0000 0.0000 0.0000 0.02885(14) Uani 1 2 d S . .
N1 N -0.1336(3) -0.15125(19) -0.01040(14) 0.0324(5) Uani 1 1 d . . .
N2 N 0.1924(3) -0.10166(19) 0.07446(14) 0.0315(5) Uani 1 1 d . . .
N3 N 0.3662(3) -0.0901(2) 0.11732(16) 0.0376(5) Uani 1 1 d . . .
N4 N 0.2873(3) -0.26643(19) 0.12111(14) 0.0321(5) Uani 1 1 d . . .
C1 C -0.3032(3) -0.1685(3) -0.05227(19) 0.0399(7) Uani 1 1 d . . .
H1 H -0.3680 -0.1100 -0.0846 0.048 Uiso 1 1 calc R . .
C2 C -0.3844(4) -0.2694(3) -0.0491(2) 0.0451(7) Uani 1 1 d . . .
H2 H -0.5014 -0.2796 -0.0796 0.054 Uiso 1 1 calc R . .
C3 C -0.2892(4) -0.3536(3) -0.0003(2) 0.0476(8) Uani 1 1 d . . .
H3 H -0.3420 -0.4221 0.0039 0.057 Uiso 1 1 calc R . .
C4 C -0.1131(4) -0.3380(3) 0.0434(2) 0.0425(7) Uani 1 1 d . . .
H4 H -0.0474 -0.3952 0.0771 0.051 Uiso 1 1 calc R . .
C5 C -0.0393(3) -0.2373(2) 0.03588(17) 0.0312(6) Uani 1 1 d . . .
C6 C 0.1440(3) -0.2053(2) 0.07686(16) 0.0296(6) Uani 1 1 d . . .
C7 C 0.4227(3) -0.1903(2) 0.14610(18) 0.0350(6) Uani 1 1 d . . .
C8 C 0.5924(4) -0.2263(3) 0.1948(2) 0.0451(7) Uani 1 1 d . . .
H8 H 0.6837 -0.1757 0.2130 0.054 Uiso 1 1 calc R . .
C9 C 0.6170(4) -0.3344(3) 0.2134(2) 0.0509(8) Uani 1 1 d . . .
H9 H 0.7268 -0.3596 0.2455 0.061 Uiso 1 1 calc R . .
C10 C 0.4788(4) -0.4110(3) 0.1853(2) 0.0500(8) Uani 1 1 d . . .
H10 H 0.5001 -0.4862 0.1981 0.060 Uiso 1 1 calc R . .
C11 C 0.3154(4) -0.3781(3) 0.1398(2) 0.0428(7) Uani 1 1 d . . .
H11 H 0.2251 -0.4295 0.1219 0.051 Uiso 1 1 calc R . .
O20 O -0.0724(3) 0.0347(2) 0.11815(15) 0.0450(5) Uani 1 1 d . . .
H20 H -0.017(4) 0.007(3) 0.163(2) 0.055(11) Uiso 1 1 d . . .
C21 C -0.2450(4) 0.0575(3) 0.1222(2) 0.0563(9) Uani 1 1 d . . .
H21A H -0.2877 0.1212 0.0846 0.084 Uiso 1 1 calc R . .
H21B H -0.2474 0.0726 0.1849 0.084 Uiso 1 1 calc R . .
H21C H -0.3178 -0.0056 0.0999 0.084 Uiso 1 1 calc R . .
Cl1 Cl 0.09243(9) -0.12671(6) 0.33008(5) 0.04169(19) Uani 1 1 d . . .
O1 O 0.1992(3) -0.1308(3) 0.42051(16) 0.0853(10) Uani 1 1 d . A .
O2 O -0.0771(5) -0.0867(6) 0.3352(4) 0.073(2) Uani 0.592(10) 1 d P A 1
O3 O 0.0514(9) -0.2241(5) 0.2731(4) 0.089(2) Uani 0.592(10) 1 d P A 1
O4 O 0.1578(8) -0.0507(7) 0.2794(4) 0.103(4) Uani 0.592(10) 1 d P A 1
O5 O 0.2258(11) -0.1470(10) 0.2857(5) 0.095(4) Uani 0.408(10) 1 d P A 2
O6 O 0.0133(18) -0.0263(7) 0.2988(5) 0.105(6) Uani 0.408(10) 1 d P A 2
O7 O -0.0091(11) -0.2161(8) 0.3253(7) 0.098(4) Uani 0.408(10) 1 d P A 2

loop_
_atom_site_aniso_label
_atom_site_aniso_U_11
_atom_site_aniso_U_22
_atom_site_aniso_U_33
_atom_site_aniso_U_23
_atom_site_aniso_U_13
_atom_site_aniso_U_12
Ni1 0.0227(2) 0.0334(3) 0.0301(2) 0.0003(2) 0.00592(17) -0.0002(2)
N1 0.0250(11) 0.0385(14) 0.0336(12) -0.0017(10) 0.0072(9) -0.0017(10)
N2 0.0254(11) 0.0352(13) 0.0332(12) -0.0012(10) 0.0060(9) -0.0010(9)
N3 0.0243(11) 0.0447(15) 0.0408(13) 0.0021(11) 0.0023(9) 0.0002(10)
N4 0.0317(11) 0.0382(13) 0.0267(11) 0.0031(10) 0.0079(9) 0.0038(10)
C1 0.0302(14) 0.0438(17) 0.0424(16) -0.0010(13) 0.0030(12) 0.0001(13)
C2 0.0295(14) 0.0492(19) 0.0554(18) -0.0084(15) 0.0078(13) -0.0091(14)
C3 0.0443(17) 0.0418(19) 0.060(2) -0.0075(15) 0.0188(15) -0.0130(14)
C4 0.0392(16) 0.0401(17) 0.0503(17) 0.0020(14) 0.0149(13) -0.0031(13)
C5 0.0309(13) 0.0344(15) 0.0305(13) -0.0030(11) 0.0117(11) -0.0015(11)
C6 0.0271(12) 0.0368(15) 0.0249(12) 0.0007(11) 0.0068(10) 0.0030(11)
C7 0.0283(13) 0.0454(17) 0.0304(14) -0.0003(12) 0.0057(11) 0.0014(12)
C8 0.0328(15) 0.059(2) 0.0410(16) 0.0019(15) 0.0035(12) 0.0052(14)
C9 0.0389(16) 0.068(2) 0.0438(17) 0.0082(16) 0.0068(13) 0.0149(16)
C10 0.0501(18) 0.052(2) 0.0481(18) 0.0169(15) 0.0125(15) 0.0182(16)
C11 0.0480(17) 0.0399(17) 0.0419(16) 0.0073(13) 0.0140(13) 0.0033(14)
O20 0.0416(12) 0.0615(15) 0.0352(11) 0.0046(10) 0.0157(9) 0.0102(10)
C21 0.0490(19) 0.071(2) 0.058(2) 0.0059(18) 0.0307(16) 0.0081(17)
Cl1 0.0434(4) 0.0445(4) 0.0377(4) 0.0035(3) 0.0111(3) 0.0045(3)
O1 0.0583(15) 0.146(3) 0.0465(14) 0.0329(16) 0.0030(12) 0.0141(17)
O2 0.035(2) 0.105(5) 0.075(4) -0.017(3) 0.007(2) 0.019(2)
O3 0.124(5) 0.069(4) 0.072(4) -0.021(3) 0.023(4) 0.017(3)
O4 0.067(4) 0.156(9) 0.072(3) 0.067(4) -0.007(3) -0.045(5)
O5 0.096(6) 0.151(10) 0.054(4) 0.001(5) 0.047(4) 0.028(6)
O6 0.172(14) 0.062(6) 0.053(5) -0.011(4) -0.026(6) 0.066(8)
O7 0.079(6) 0.109(8) 0.092(7) 0.013(6) -0.008(5) -0.066(5)

loop_
_atom_type_symbol
_atom_type_description
_atom_type_scat_dispersion_real
_atom_type_scat_dispersion_imag
_atom_type_scat_source
C C 0.0033 0.0016 'International Tables Vol C Tables 4.2.6.8 and 6.1.1.4'
H H 0.0000 0.0000 'International Tables Vol C Tables 4.2.6.8 and 6.1.1.4'
N N 0.0061 0.0033 'International Tables Vol C Tables 4.2.6.8 and 6.1.1.4'
O O 0.0106 0.0060 'International Tables Vol C Tables 4.2.6.8 and 6.1.1.4'
Cl Cl 0.1484 0.1585 'International Tables Vol C Tables 4.2.6.8 and 6.1.1.4'
Ni Ni 0.3393 1.1124 'International Tables Vol C Tables 4.2.6.8 and 6.1.1.4'

loop_
_geom_angle_atom_site_label_1
_geom_angle_atom_site_label_2
_geom_angle_atom_site_label_3
_geom_angle
_geom_angle_site_symmetry_1
_geom_angle_site_symmetry_3
O20 Ni1 O20 180.0 . 3
O20 Ni1 N2 91.19(9) . 3
O20 Ni1 N2 88.81(9) 3 3
O20 Ni1 N2 88.81(9) . .
O20 Ni1 N2 91.19(9) 3 .
N2 Ni1 N2 180.0 3 .
O20 Ni1 N1 90.12(9) . 3
O20 Ni1 N1 89.88(9) 3 3
N2 Ni1 N1 79.28(8) 3 3
N2 Ni1 N1 100.72(8) . 3
O20 Ni1 N1 89.88(9) . .
O20 Ni1 N1 90.12(9) 3 .
N2 Ni1 N1 100.72(8) 3 .
N2 Ni1 N1 79.28(8) . .
N1 Ni1 N1 180.0 3 .
C1 N1 C5 118.4(2) . .
C1 N1 Ni1 126.46(19) . .
C5 N1 Ni1 114.95(16) . .
C6 N2 N3 110.5(2) . .
C6 N2 Ni1 113.64(16) . .
N3 N2 Ni1 135.63(18) . .
C7 N3 N2 106.1(2) . .
C6 N4 C11 133.7(2) . .
C6 N4 C7 105.3(2) . .
C11 N4 C7 120.9(2) . .
N1 C1 C2 122.5(3) . .
N1 C1 H1 118.8 . .
C2 C1 H1 118.8 . .
C3 C2 C1 118.3(3) . .
C3 C2 H2 120.9 . .
C1 C2 H2 120.9 . .
C2 C3 C4 120.3(3) . .
C2 C3 H3 119.8 . .
C4 C3 H3 119.8 . .
C5 C4 C3 118.6(3) . .
C5 C4 H4 120.7 . .
C3 C4 H4 120.7 . .
N1 C5 C4 121.9(2) . .
N1 C5 C6 111.8(2) . .
C4 C5 C6 126.4(3) . .
N2 C6 N4 108.1(2) . .
N2 C6 C5 120.0(2) . .
N4 C6 C5 131.8(2) . .
N3 C7 N4 109.9(2) . .
N3 C7 C8 130.1(3) . .
N4 C7 C8 120.1(3) . .
C9 C8 C7 118.3(3) . .
C9 C8 H8 120.9 . .
C7 C8 H8 120.9 . .
C8 C9 C10 120.8(3) . .
C8 C9 H9 119.6 . .
C10 C9 H9 119.6 . .
C11 C10 C9 121.8(3) . .
C11 C10 H10 119.1 . .
C9 C10 H10 119.1 . .
C10 C11 N4 118.0(3) . .
C10 C11 H11 121.0 . .
N4 C11 H11 121.0 . .
C21 O20 Ni1 124.2(2) . .
C21 O20 H20 113(3) . .
Ni1 O20 H20 116(3) . .
O20 C21 H21A 109.5 . .
O20 C21 H21B 109.5 . .
H21A C21 H21B 109.5 . .
O20 C21 H21C 109.5 . .
H21A C21 H21C 109.5 . .
H21B C21 H21C 109.5 . .
O7 Cl1 O4 144.5(5) . .
O7 Cl1 O6 118.0(7) . .
O4 Cl1 O6 55.4(6) . .
O7 Cl1 O5 110.4(6) . .
O4 Cl1 O5 54.6(5) . .
O6 Cl1 O5 108.7(7) . .
O7 Cl1 O1 103.4(4) . .
O4 Cl1 O1 109.8(2) . .
O6 Cl1 O1 117.9(3) . .
O5 Cl1 O1 96.3(4) . .
O4 Cl1 O3 106.0(4) . .
O6 Cl1 O3 119.5(4) . .
O5 Cl1 O3 70.2(5) . .
O1 Cl1 O3 122.4(3) . .
O7 Cl1 O2 73.6(5) . .
O4 Cl1 O2 106.8(4) . .
O6 Cl1 O2 51.7(6) . .
O5 Cl1 O2 154.3(4) . .
O1 Cl1 O2 107.6(3) . .
O3 Cl1 O2 103.1(3) . .

loop_
_geom_bond_atom_site_label_1
_geom_bond_atom_site_label_2
_geom_bond_distance
_geom_bond_site_symmetry_2
Ni1 O20 2.052(2) .
Ni1 O20 2.052(2) 3
Ni1 N2 2.070(2) 3
Ni1 N2 2.070(2) .
Ni1 N1 2.108(2) 3
Ni1 N1 2.108(2) .
N1 C1 1.359(3) .
N1 C5 1.372(3) .
N2 C6 1.319(3) .
N2 N3 1.383(3) .
N3 C7 1.332(4) .
N4 C6 1.387(3) .
N4 C11 1.391(4) .
N4 C7 1.399(3) .
C1 C2 1.391(4) .
C1 H1 0.9400 .
C2 C3 1.374(4) .
C2 H2 0.9400 .
C3 C4 1.408(4) .
C3 H3 0.9400 .
C4 C5 1.373(4) .
C4 H4 0.9400 .
C5 C6 1.490(4) .
C7 C8 1.438(4) .
C8 C9 1.346(5) .
C8 H8 0.9400 .
C9 C10 1.423(5) .
C9 H9 0.9400 .
C10 C11 1.373(4) .
C10 H10 0.9400 .
C11 H11 0.9400 .
O20 C21 1.419(3) .
O20 H20 0.78(3) .
C21 H21A 0.9700 .
C21 H21B 0.9700 .
C21 H21C 0.9700 .
Cl1 O7 1.344(7) .
Cl1 O4 1.381(4) .
Cl1 O6 1.399(6) .
Cl1 O5 1.411(7) .
Cl1 O1 1.420(2) .
Cl1 O3 1.450(5) .
Cl1 O2 1.455(4) .

loop_
_geom_torsion_atom_site_label_1
_geom_torsion_atom_site_label_2
_geom_torsion_atom_site_label_3
_geom_torsion_atom_site_label_4
_geom_torsion
_geom_torsion_site_symmetry_1
O20 Ni1 N1 C1 88.3(2) .
O20 Ni1 N1 C1 -91.7(2) 3
N2 Ni1 N1 C1 -2.9(2) 3
N2 Ni1 N1 C1 177.1(2) .
O20 Ni1 N1 C5 -86.83(18) .
O20 Ni1 N1 C5 93.17(18) 3
N2 Ni1 N1 C5 -178.01(17) 3
N2 Ni1 N1 C5 1.98(17) .
O20 Ni1 N2 C6 92.07(18) .
O20 Ni1 N2 C6 -87.93(18) 3
N1 Ni1 N2 C6 -178.04(17) 3
N1 Ni1 N2 C6 1.96(17) .
O20 Ni1 N2 N3 -94.2(2) .
O20 Ni1 N2 N3 85.8(2) 3
N1 Ni1 N2 N3 -4.3(2) 3
N1 Ni1 N2 N3 175.7(2) .
C6 N2 N3 C7 0.0(3) .
Ni1 N2 N3 C7 -173.89(19) .
C5 N1 C1 C2 0.6(4) .
Ni1 N1 C1 C2 -174.4(2) .
N1 C1 C2 C3 1.2(4) .
C1 C2 C3 C4 -1.3(5) .
C2 C3 C4 C5 -0.2(4) .
C1 N1 C5 C4 -2.3(4) .
Ni1 N1 C5 C4 173.3(2) .
C1 N1 C5 C6 179.4(2) .
Ni1 N1 C5 C6 -5.1(3) .
C3 C4 C5 N1 2.1(4) .
C3 C4 C5 C6 -179.8(3) .
N3 N2 C6 N4 -0.7(3) .
Ni1 N2 C6 N4 174.58(15) .
N3 N2 C6 C5 179.1(2) .
Ni1 N2 C6 C5 -5.6(3) .
C11 N4 C6 N2 -176.8(3) .
C7 N4 C6 N2 1.2(3) .
C11 N4 C6 C5 3.4(5) .
C7 N4 C6 C5 -178.6(2) .
N1 C5 C6 N2 7.2(3) .
C4 C5 C6 N2 -171.1(3) .
N1 C5 C6 N4 -173.0(2) .
C4 C5 C6 N4 8.7(4) .
N2 N3 C7 N4 0.8(3) .
N2 N3 C7 C8 -180.0(3) .
C6 N4 C7 N3 -1.2(3) .
C11 N4 C7 N3 177.1(2) .
C6 N4 C7 C8 179.5(2) .
C11 N4 C7 C8 -2.3(4) .
N3 C7 C8 C9 -177.9(3) .
N4 C7 C8 C9 1.3(4) .
C7 C8 C9 C10 0.4(4) .
C8 C9 C10 C11 -1.3(5) .
C9 C10 C11 N4 0.4(4) .
C6 N4 C11 C10 179.1(3) .
C7 N4 C11 C10 1.4(4) .
N2 Ni1 O20 C21 32.2(3) 3
N2 Ni1 O20 C21 -147.8(3) .
N1 Ni1 O20 C21 111.5(3) 3
N1 Ni1 O20 C21 -68.5(3) .
